data_4112961
loop_
_publ_author_name
'Sensuke Ogoshi'
'Masa-aki Oka'
'Hideo Kurosawa'

_publ_section_title
;
 Direct Observation of Oxidative Cyclization of \h2-Alkene and
 \h2-Aldehyde on Ni(0) Center. Significant Acceleration by Addition of
 Me3SiOTf
;
_journal_name_full 'Journal of the American Chemical Society'
_journal_page_first 11802
_journal_page_last 11803
_journal_paper_doi 10.1021/ja0460716
_journal_volume 126
_journal_year 2004
_chemical_formula_moiety 'C32 H52 F3 O4 Ni P S Si '
_chemical_formula_sum 'C32 H52 F3 Ni O4 P S Si'
_chemical_formula_weight 707.57
_space_group_IT_number 9
_symmetry_cell_setting monoclinic
_symmetry_Int_Tables_number 9
_symmetry_space_group_name_Hall 'C -2yc'
_symmetry_space_group_name_H-M 'C 1 c 1'
_cell_angle_alpha 90
_cell_angle_beta 100.4173(9)
_cell_angle_gamma 90
_cell_formula_units_Z 4
_cell_length_a 11.2785(4)
_cell_length_b 23.2551(9)
_cell_length_c 14.0961(5)
_cell_measurement_reflns_used 34605
_cell_measurement_temperature 273.1
_cell_measurement_theta_max 27.5
_cell_measurement_theta_min 1.5
_cell_volume 3636.2(2)
_computing_cell_refinement PROCESS-AUTO
_computing_data_collection PROCESS-AUTO
_computing_data_reduction CrystalStructure
_computing_publication_material 'CrystalStructure 3.6.0'
_computing_structure_refinement CRYSTALS
_computing_structure_solution SIR92
_diffrn_detector_area_resol_mean 10.00
_diffrn_measured_fraction_theta_full 0.9988
_diffrn_measured_fraction_theta_max 0.9988
_diffrn_measurement_device_type 'Rigaku RAXIS-RAPID'
_diffrn_measurement_method \w
_diffrn_radiation_type 'Mo K\a'
_diffrn_radiation_wavelength 0.7107
_diffrn_reflns_av_R_equivalents 0.043
_diffrn_reflns_limit_h_max 14
_diffrn_reflns_limit_h_min -14
_diffrn_reflns_limit_k_max 30
_diffrn_reflns_limit_k_min -30
_diffrn_reflns_limit_l_max 18
_diffrn_reflns_limit_l_min -18
_diffrn_reflns_number 38810
_diffrn_reflns_theta_full 27.48
_diffrn_reflns_theta_max 27.48
_exptl_absorpt_coefficient_mu 0.716
_exptl_absorpt_correction_T_max 0.931
_exptl_absorpt_correction_T_min 0.465
_exptl_absorpt_correction_type multi-scan
_exptl_absorpt_process_details
;
    Higashi, T. (1995). Program for Absorption Correction.
    Rigaku Corporation, Tokyo, Japan.
;
_exptl_crystal_colour black
_exptl_crystal_density_diffrn 1.292
_exptl_crystal_description platelet
_exptl_crystal_F_000 1504.00
_exptl_crystal_size_max 0.30
_exptl_crystal_size_mid 0.20
_exptl_crystal_size_min 0.10
_refine_diff_density_max 2.11
_refine_diff_density_min -0.68
_refine_ls_extinction_method none
_refine_ls_goodness_of_fit_ref 3.898
_refine_ls_hydrogen_treatment noref
_refine_ls_number_parameters 388
_refine_ls_number_reflns 15642
_refine_ls_R_factor_gt 0.0665
_refine_ls_shift/su_max 0.0514
_refine_ls_structure_factor_coef F
_refine_ls_weighting_details 'w = 1.0'
_refine_ls_weighting_scheme unit
_refine_ls_wR_factor_ref 0.1370
_reflns_number_gt 14955
_reflns_number_total 4179
_reflns_threshold_expression F^2^>2.0\s(F^2^)
_cod_data_source_file ja0460716si20040701_095706.cif
_cod_data_source_block '_2003.10.4'
_cod_original_formula_sum 'C32 H52 F3 O4 Ni P S Si '
_cod_database_code 4112961

loop_
_symmetry_equiv_pos_site_id
_symmetry_equiv_pos_as_xyz
1 +X,+Y,+Z
2 +X,-Y,1/2+Z
3 1/2+X,1/2+Y,+Z
4 1/2+X,1/2-Y,1/2+Z

loop_
_atom_site_label
_atom_site_type_symbol
_atom_site_fract_x
_atom_site_fract_y
_atom_site_fract_z
_atom_site_U_iso_or_equiv
_atom_site_adp_type
_atom_site_occupancy
_atom_site_symmetry_multiplicity
_atom_site_calc_flag
_atom_site_refinement_flags
N(I1) Ni 0.5076(6) 0.61051(2) 0.8167(5) 0.03254(9) Uani 1.00 1 d .
S(1) S 0.4969(6) 0.67469(4) 0.6030(5) 0.0440(2) Uani 1.00 1 d .
P(1) P 0.6056(6) 0.66994(3) 0.9214(5) 0.0322(2) Uani 1.00 1 d .
S(I1) Si 0.2569(6) 0.55897(5) 0.6819(5) 0.0515(3) Uani 1.00 1 d .
F(1) F 0.6260(7) 0.7081(2) 0.4778(6) 0.114(1) Uani 1.00 1 d .
F(2) F 0.6957(7) 0.7345(1) 0.6222(6) 0.104(1) Uani 1.00 1 d .
F(3) F 0.7171(7) 0.6466(2) 0.5810(6) 0.102(1) Uani 1.00 1 d .
O(1) O 0.4039(7) 0.5560(1) 0.7285(5) 0.0385(6) Uani 1.00 1 d .
O(2) O 0.5353(7) 0.6568(1) 0.7028(5) 0.0466(7) Uani 1.00 1 d .
O(3) O 0.4493(7) 0.6296(1) 0.5390(5) 0.0631(9) Uani 1.00 1 d .
O(4) O 0.4330(7) 0.7285(1) 0.5929(6) 0.074(1) Uani 1.00 1 d .
C(1) C 0.4888(7) 0.5540(1) 0.9125(6) 0.052(1) Uani 1.00 1 d .
C(2) C 0.4746(8) 0.4941(1) 0.8675(6) 0.056(1) Uani 1.00 1 d .
C(3) C 0.4573(7) 0.5000(1) 0.7565(6) 0.0408(8) Uani 1.00 1 d .
C(4) C 0.5917(8) 0.4571(2) 0.8924(6) 0.071(1) Uani 1.00 1 d .
C(5) C 0.6623(8) 0.4717(1) 0.8158(6) 0.052(1) Uani 1.00 1 d .
C(6) C 0.7852(8) 0.4648(2) 0.8131(6) 0.066(1) Uani 1.00 1 d .
C(7) C 0.8310(7) 0.4840(2) 0.7353(6) 0.069(1) Uani 1.00 1 d .
C(8) C 0.7588(8) 0.5101(2) 0.6608(6) 0.063(1) Uani 1.00 1 d .
C(9) C 0.6321(7) 0.5177(2) 0.6585(6) 0.050(1) Uani 1.00 1 d .
C(10) C 0.5865(7) 0.4978(1) 0.7373(6) 0.0412(8) Uani 1.00 1 d .
C(11) C 0.1702(8) 0.5149(2) 0.7569(7) 0.087(2) Uani 1.00 1 d .
C(12) C 0.2301(8) 0.5296(2) 0.5582(7) 0.084(2) Uani 1.00 1 d .
C(13) C 0.2104(8) 0.6333(2) 0.6874(7) 0.075(2) Uani 1.00 1 d .
C(14) C 0.6442(8) 0.6912(2) 0.5694(6) 0.069(1) Uani 1.00 1 d .
C(15) C 0.5927(7) 0.7441(1) 0.8699(6) 0.0383(9) Uani 1.00 1 d .
C(16) C 0.4630(7) 0.7675(1) 0.8546(6) 0.049(1) Uani 1.00 1 d .
C(17) C 0.4539(7) 0.8235(2) 0.7944(6) 0.068(1) Uani 1.00 1 d .
C(18) C 0.5458(8) 0.8675(2) 0.8360(6) 0.071(1) Uani 1.00 1 d .
C(19) C 0.6694(8) 0.8433(2) 0.8521(6) 0.058(1) Uani 1.00 1 d .
C(20) C 0.6825(7) 0.7891(2) 0.9139(6) 0.054(1) Uani 1.00 1 d .
C(21) C 0.5623(7) 0.6687(1) 1.0412(6) 0.0359(8) Uani 1.00 1 d .
C(22) C 0.4256(7) 0.6757(1) 1.0405(6) 0.0440(9) Uani 1.00 1 d .
C(23) C 0.3956(7) 0.6602(2) 1.1385(6) 0.058(1) Uani 1.00 1 d .
C(24) C 0.4668(8) 0.6970(2) 1.2165(6) 0.068(1) Uani 1.00 1 d .
C(25) C 0.6023(8) 0.6947(2) 1.2179(6) 0.064(1) Uani 1.00 1 d .
C(26) C 0.6322(7) 0.7094(2) 1.1180(6) 0.049(1) Uani 1.00 1 d .
C(27) C 0.7711(7) 0.6566(1) 0.9455(6) 0.0355(8) Uani 1.00 1 d .
C(28) C 0.8222(7) 0.6538(2) 0.8513(6) 0.056(1) Uani 1.00 1 d .
C(29) C 0.9592(8) 0.6481(2) 0.8737(6) 0.070(1) Uani 1.00 1 d .
C(30) C 0.9999(7) 0.5962(2) 0.9349(6) 0.072(1) Uani 1.00 1 d .
C(31) C 0.9481(8) 0.5977(2) 1.0267(6) 0.070(1) Uani 1.00 1 d .
C(32) C 0.8114(7) 0.6030(2) 1.0061(6) 0.055(1) Uani 1.00 1 d .
H(1) H 0.5529 0.5546 0.9608 0.064 Uiso 1.00 1 c R
H(2) H 0.4144 0.5634 0.9378 0.064 Uiso 1.00 1 c R
H(3) H 0.4018 0.4743 0.8832 0.067 Uiso 1.00 1 c R
H(4) H 0.4033 0.4699 0.7214 0.049 Uiso 1.00 1 c R
H(5) H 0.6325 0.4662 0.9528 0.082 Uiso 1.00 1 c R
H(6) H 0.5702 0.4163 0.8896 0.082 Uiso 1.00 1 c R
H(7) H 0.8303 0.4446 0.8639 0.079 Uiso 1.00 1 c R
H(8) H 0.9131 0.4800 0.7343 0.087 Uiso 1.00 1 c R
H(9) H 0.7906 0.5251 0.6068 0.080 Uiso 1.00 1 c R
H(10) H 0.5743 0.5349 0.6024 0.060 Uiso 1.00 1 c R
H(11) H 0.1813 0.5305 0.8220 0.102 Uiso 1.00 1 c R
H(12) H 0.0829 0.5166 0.7330 0.102 Uiso 1.00 1 c R
H(13) H 0.1935 0.4763 0.7602 0.102 Uiso 1.00 1 c R
H(14) H 0.2706 0.5510 0.5165 0.098 Uiso 1.00 1 c R
H(15) H 0.1434 0.5302 0.5284 0.098 Uiso 1.00 1 c R
H(16) H 0.2541 0.4902 0.5574 0.098 Uiso 1.00 1 c R
H(17) H 0.2212 0.6470 0.7530 0.089 Uiso 1.00 1 c R
H(18) H 0.1231 0.6391 0.6614 0.089 Uiso 1.00 1 c R
H(19) H 0.2520 0.6585 0.6518 0.089 Uiso 1.00 1 c R
H(20) H 0.6032 0.7393 0.8029 0.049 Uiso 1.00 1 c R
H(21) H 0.4027 0.7390 0.8208 0.060 Uiso 1.00 1 c R
H(22) H 0.4364 0.7754 0.9141 0.060 Uiso 1.00 1 c R
H(23) H 0.4667 0.8143 0.7285 0.092 Uiso 1.00 1 c R
H(24) H 0.3712 0.8393 0.7836 0.092 Uiso 1.00 1 c R
H(25) H 0.5341 0.9007 0.7971 0.090 Uiso 1.00 1 c R
H(26) H 0.5219 0.8776 0.8981 0.090 Uiso 1.00 1 c R
H(27) H 0.6818 0.8340 0.7876 0.071 Uiso 1.00 1 c R
H(28) H 0.7198 0.8718 0.8787 0.071 Uiso 1.00 1 c R
H(29) H 0.6673 0.7987 0.9749 0.064 Uiso 1.00 1 c R
H(30) H 0.7597 0.7749 0.9156 0.064 Uiso 1.00 1 c R
H(31) H 0.5772 0.6308 1.0637 0.044 Uiso 1.00 1 c R
H(32) H 0.3759 0.6522 0.9893 0.053 Uiso 1.00 1 c R
H(33) H 0.3980 0.7150 1.0254 0.053 Uiso 1.00 1 c R
H(34) H 0.4115 0.6197 1.1491 0.072 Uiso 1.00 1 c R
H(35) H 0.3059 0.6634 1.1346 0.072 Uiso 1.00 1 c R
H(36) H 0.4360 0.7362 1.2024 0.085 Uiso 1.00 1 c R
H(37) H 0.4449 0.6859 1.2756 0.085 Uiso 1.00 1 c R
H(38) H 0.6393 0.7205 1.2642 0.081 Uiso 1.00 1 c R
H(39) H 0.6268 0.6563 1.2346 0.081 Uiso 1.00 1 c R
H(40) H 0.6052 0.7484 1.0994 0.061 Uiso 1.00 1 c R
H(41) H 0.7128 0.7058 1.1163 0.061 Uiso 1.00 1 c R
H(42) H 0.8031 0.6890 0.9798 0.043 Uiso 1.00 1 c R
H(43) H 0.7965 0.6873 0.8112 0.069 Uiso 1.00 1 c R
H(44) H 0.7844 0.6208 0.8122 0.069 Uiso 1.00 1 c R
H(45) H 0.9872 0.6812 0.9039 0.089 Uiso 1.00 1 c R
H(46) H 0.9833 0.6446 0.8114 0.089 Uiso 1.00 1 c R
H(47) H 0.9680 0.5613 0.8972 0.090 Uiso 1.00 1 c R
H(48) H 1.0808 0.5948 0.9479 0.090 Uiso 1.00 1 c R
H(49) H 0.9658 0.5632 1.0605 0.091 Uiso 1.00 1 c R
H(50) H 0.9756 0.6297 1.0613 0.091 Uiso 1.00 1 c R
H(51) H 0.7761 0.6033 1.0621 0.068 Uiso 1.00 1 c R
H(52) H 0.7727 0.5692 0.9671 0.068 Uiso 1.00 1 c R

loop_
_atom_site_aniso_label
_atom_site_aniso_U_11
_atom_site_aniso_U_22
_atom_site_aniso_U_33
_atom_site_aniso_U_12
_atom_site_aniso_U_13
_atom_site_aniso_U_23
N(I1) 0.0400(2) 0.0251(2) 0.0333(2) -0.0019(2) 0.0087(2) -0.0004(2)
S(1) 0.0507(5) 0.0431(5) 0.0352(5) -0.0087(5) 0.0004(4) 0.0037(4)
P(1) 0.0387(5) 0.0254(4) 0.0329(4) 0.0038(4) 0.0077(4) 0.0007(3)
S(I1) 0.0385(5) 0.0495(6) 0.0677(7) -0.0067(5) 0.0123(5) -0.0033(5)
F(1) 0.131(3) 0.161(3) 0.057(2) -0.040(3) 0.032(2) 0.029(2)
F(2) 0.107(2) 0.112(2) 0.092(2) -0.073(2) 0.015(2) -0.003(2)
F(3) 0.070(2) 0.109(2) 0.134(3) 0.008(2) 0.038(2) 0.006(2)
O(1) 0.037(1) 0.031(1) 0.049(1) -0.001(1) 0.011(1) -0.0022(9)
O(2) 0.061(2) 0.049(1) 0.030(1) -0.017(1) 0.007(1) 0.005(1)
O(3) 0.079(2) 0.061(2) 0.045(2) -0.025(2) -0.001(1) -0.012(1)
O(4) 0.088(2) 0.055(2) 0.074(2) 0.015(2) 0.005(2) 0.011(1)
C(1) 0.091(3) 0.029(2) 0.038(2) -0.004(2) 0.020(2) -0.004(1)
C(2) 0.101(3) 0.026(2) 0.051(2) 0.001(2) 0.041(2) 0.002(1)
C(3) 0.051(2) 0.028(1) 0.045(2) -0.004(1) 0.011(2) -0.003(1)
C(4) 0.117(4) 0.057(3) 0.046(2) 0.032(3) 0.033(2) 0.017(2)
C(5) 0.077(2) 0.033(2) 0.044(2) 0.018(2) 0.007(2) -0.003(1)
C(6) 0.069(2) 0.061(3) 0.061(2) 0.030(2) -0.007(2) -0.008(2)
C(7) 0.055(3) 0.069(3) 0.081(3) 0.017(2) 0.009(2) -0.011(2)
C(8) 0.068(2) 0.060(3) 0.072(3) 0.009(2) 0.037(2) -0.006(2)
C(9) 0.065(2) 0.048(2) 0.038(2) 0.012(2) 0.014(2) -0.003(1)
C(10) 0.055(2) 0.028(2) 0.042(2) 0.005(2) 0.010(1) -0.006(1)
C(11) 0.062(3) 0.084(3) 0.128(5) -0.022(3) 0.054(3) 0.013(3)
C(12) 0.083(4) 0.087(4) 0.074(3) -0.025(3) -0.009(3) -0.019(3)
C(13) 0.050(3) 0.060(2) 0.114(4) 0.009(2) 0.015(3) 0.008(3)
C(14) 0.073(3) 0.089(3) 0.049(2) -0.027(2) 0.019(2) 0.009(2)
C(15) 0.042(2) 0.025(1) 0.047(2) -0.001(1) 0.004(2) 0.001(1)
C(16) 0.043(2) 0.029(2) 0.074(3) 0.000(2) 0.001(2) 0.005(2)
C(17) 0.057(2) 0.040(2) 0.099(4) 0.008(2) -0.010(2) 0.028(2)
C(18) 0.067(2) 0.030(2) 0.112(4) 0.008(2) 0.010(3) 0.018(2)
C(19) 0.062(2) 0.034(2) 0.073(3) -0.013(2) -0.000(2) 0.009(2)
C(20) 0.056(2) 0.038(2) 0.060(3) -0.005(2) -0.010(2) 0.003(2)
C(21) 0.040(2) 0.032(2) 0.037(2) 0.005(1) 0.011(1) 0.001(1)
C(22) 0.046(2) 0.038(2) 0.050(2) 0.003(2) 0.014(2) 0.002(1)
C(23) 0.065(3) 0.053(2) 0.066(2) 0.008(2) 0.034(2) 0.007(2)
C(24) 0.071(2) 0.092(3) 0.048(2) 0.014(2) 0.026(2) -0.007(2)
C(25) 0.072(2) 0.085(3) 0.036(2) 0.006(3) 0.015(2) -0.005(2)
C(26) 0.052(2) 0.059(2) 0.037(2) -0.008(2) 0.010(2) -0.012(2)
C(27) 0.040(2) 0.032(2) 0.034(2) 0.006(1) 0.006(1) -0.005(1)
C(28) 0.051(2) 0.075(3) 0.045(2) 0.016(2) 0.015(2) 0.009(2)
C(29) 0.053(2) 0.098(3) 0.066(3) 0.001(2) 0.027(2) 0.004(2)
C(30) 0.049(2) 0.086(3) 0.081(3) 0.022(2) 0.014(2) -0.001(2)
C(31) 0.053(2) 0.081(3) 0.076(3) 0.037(2) 0.015(2) 0.024(2)
C(32) 0.056(2) 0.049(2) 0.065(3) 0.021(2) 0.024(2) 0.019(2)

loop_
_atom_type_symbol
_atom_type_description
_atom_type_scat_dispersion_real
_atom_type_scat_dispersion_imag
_atom_type_scat_source
C C 0.003 0.002
;
International Tables for Crystallography
(1992, Vol. C, Tables 4.2.6.8 and 6.1.1.4)
;
H H 0.000 0.000
;
International Tables for Crystallography
(1992, Vol. C, Table 6.1.1.4)
;
O O 0.011 0.006
;
International Tables for Crystallography
(1992, Vol. C, Tables 4.2.6.8 and 6.1.1.4)
;
Si Si 0.082 0.070
;
International Tables for Crystallography
(1992, Vol. C, Tables 4.2.6.8 and 6.1.1.4)
;
P P 0.102 0.094
;
International Tables for Crystallography
(1992, Vol. C, Tables 4.2.6.8 and 6.1.1.4)
;
S S 0.125 0.123
;
International Tables for Crystallography
(1992, Vol. C, Tables 4.2.6.8 and 6.1.1.4)
;
Ni Ni 0.339 1.112
;
International Tables for Crystallography
(1992, Vol. C, Tables 4.2.6.8 and 6.1.1.4)
;
F F 0.017 0.010
;
International Tables for Crystallography
(1992, Vol. C, Tables 4.2.6.8 and 6.1.1.4)
;

loop_
_geom_angle_atom_site_label_1
_geom_angle_atom_site_label_2
_geom_angle_atom_site_label_3
_geom_angle
O(1) N(I1) P(1) 174.0(5)
O(2) N(I1) P(1) 94.0(3)
C(1) N(I1) P(1) 93.7(4)
N(I1) P(1) C(15) 109.2(4)
N(I1) P(1) C(21) 115.2(4)
N(I1) P(1) C(27) 112.8(3)
N(I1) O(1) S(I1) 130.2(4)
O(2) N(I1) O(1) 90.1(4)
C(1) N(I1) O(1) 82.9(3)
N(I1) O(1) C(3) 103.4(5)
N(I1) O(2) S(1) 149.9(5)
C(1) N(I1) O(2) 169.3(4)
N(I1) C(1) C(2) 110.4(6)
O(3) S(1) O(2) 114.5(3)
O(4) S(1) O(2) 113.6(6)
C(14) S(1) O(2) 100.6(5)
O(4) S(1) O(3) 116.9(6)
C(14) S(1) O(3) 104.2(6)
C(14) S(1) O(4) 104.5(4)
S(1) C(14) F(1) 108.8(6)
S(1) C(14) F(2) 109.8(7)
S(1) C(14) F(3) 112.0(5)
C(21) P(1) C(15) 110.9(4)
C(27) P(1) C(15) 103.3(4)
P(1) C(15) C(16) 112.7(5)
P(1) C(15) C(20) 118.8(5)
C(27) P(1) C(21) 104.7(5)
P(1) C(21) C(22) 115.0(6)
P(1) C(21) C(26) 116.6(5)
P(1) C(27) C(28) 111.7(5)
P(1) C(27) C(32) 115.1(5)
S(I1) O(1) C(3) 118.4(4)
C(13) S(I1) O(1) 107.3(3)
C(11) S(I1) O(1) 109.8(4)
C(12) S(I1) O(1) 109.7(5)
C(13) S(I1) C(11) 108.3(5)
C(12) S(I1) C(11) 108.5(4)
C(13) S(I1) C(12) 113.2(5)
F(1) C(14) F(2) 107.3(6)
F(1) C(14) F(3) 109.7(8)
F(2) C(14) F(3) 109.2(7)
O(1) C(3) C(2) 108.9(5)
O(1) C(3) C(10) 110.0(5)
C(1) C(2) C(3) 108.9(4)
C(1) C(2) C(4) 112.9(6)
C(2) C(3) C(10) 103.0(6)
C(4) C(2) C(3) 102.9(6)
C(2) C(4) C(5) 104.6(6)
C(3) C(10) C(9) 129.3(6)
C(3) C(10) C(5) 109.8(7)
C(4) C(5) C(10) 109.9(7)
C(4) C(5) C(6) 130.7(7)
C(10) C(5) C(6) 119.4(8)
C(5) C(6) C(7) 120.1(7)
C(5) C(10) C(9) 120.9(7)
C(6) C(7) C(8) 120.5(8)
C(7) C(8) C(9) 122.1(8)
C(8) C(9) C(10) 117.0(6)
C(20) C(15) C(16) 111.2(4)
C(15) C(16) C(17) 109.9(6)
C(15) C(20) C(19) 110.5(6)
C(16) C(17) C(18) 112.8(6)
C(17) C(18) C(19) 111.4(4)
C(18) C(19) C(20) 113.1(7)
C(26) C(21) C(22) 108.7(6)
C(21) C(22) C(23) 110.7(6)
C(21) C(26) C(25) 109.6(6)
C(22) C(23) C(24) 110.5(6)
C(23) C(24) C(25) 113.0(7)
C(24) C(25) C(26) 111.2(6)
C(32) C(27) C(28) 109.0(5)
C(27) C(28) C(29) 110.3(6)
C(27) C(32) C(31) 111.2(6)
C(28) C(29) C(30) 112.4(6)
C(29) C(30) C(31) 110.2(6)
C(30) C(31) C(32) 111.9(7)
N(I1) C(1) H(1) 110.1205
N(I1) C(1) H(2) 107.9474
P(1) C(15) H(20) 104.8003
P(1) C(21) H(31) 105.2825
P(1) C(27) H(42) 104.0508
S(I1) C(11) H(11) 109.7174
S(I1) C(11) H(12) 112.2245
S(I1) C(11) H(13) 112.4999
S(I1) C(12) H(14) 112.0497
S(I1) C(12) H(15) 112.0630
S(I1) C(12) H(16) 111.5761
S(I1) C(13) H(17) 111.6210
S(I1) C(13) H(19) 113.1081
S(I1) C(13) H(18) 112.9153
O(1) C(3) H(4) 107.9406
H(1) C(1) C(2) 109.8015
H(2) C(1) C(2) 108.6125
C(1) C(2) H(3) 110.8538
H(2) C(1) H(1) 109.9183
H(3) C(2) C(3) 107.8094
C(2) C(3) H(4) 113.0921
H(3) C(2) C(4) 113.0203
C(2) C(4) H(5) 110.0417
C(2) C(4) H(6) 109.3922
H(4) C(3) C(10) 113.8107
H(5) C(4) C(5) 112.0953
H(6) C(4) C(5) 110.6879
H(6) C(4) H(5) 109.9175
C(5) C(6) H(7) 116.4360
H(7) C(6) C(7) 123.3059
C(6) C(7) H(8) 119.9042
C(7) C(8) H(9) 121.2508
H(8) C(7) C(8) 119.5882
C(8) C(9) H(10) 124.3618
H(9) C(8) C(9) 116.6664
H(10) C(9) C(10) 118.6161
H(12) C(11) H(11) 105.0323
H(13) C(11) H(11) 108.8947
H(13) C(11) H(12) 108.1580
H(15) C(12) H(14) 106.1334
H(16) C(12) H(14) 109.0635
H(16) C(12) H(15) 105.6046
H(19) C(13) H(17) 108.3011
H(18) C(13) H(17) 104.6000
H(19) C(13) H(18) 105.7499
H(20) C(15) C(16) 100.5755
C(15) C(16) H(21) 112.2276
C(15) C(16) H(22) 112.6841
H(20) C(15) C(20) 106.5831
C(15) C(20) H(29) 108.8305
C(15) C(20) H(30) 108.6483
H(21) C(16) C(17) 108.7323
H(22) C(16) C(17) 108.6267
C(16) C(17) H(23) 109.1360
C(16) C(17) H(24) 111.3345
H(22) C(16) H(21) 104.4155
H(23) C(17) C(18) 107.8894
H(24) C(17) C(18) 111.8500
C(17) C(18) H(26) 103.2235
C(17) C(18) H(25) 108.5400
H(24) C(17) H(23) 103.3323
C(18) C(19) H(27) 103.3856
H(26) C(18) C(19) 110.6897
C(18) C(19) H(28) 106.6570
H(25) C(18) C(19) 115.3829
H(26) C(18) H(25) 106.7965
C(19) C(20) H(29) 108.4028
C(19) C(20) H(30) 107.6108
H(27) C(19) C(20) 109.7652
H(28) C(19) C(20) 112.2375
H(28) C(19) H(27) 111.3492
H(30) C(20) H(29) 112.8580
H(31) C(21) C(22) 102.5692
C(21) C(22) H(32) 112.1053
C(21) C(22) H(33) 112.0940
H(31) C(21) C(26) 107.4477
C(21) C(26) H(40) 106.6756
C(21) C(26) H(41) 107.9113
H(32) C(22) C(23) 109.9349
H(33) C(22) C(23) 107.8568
C(22) C(23) H(34) 107.8278
C(22) C(23) H(35) 108.6060
H(33) C(22) H(32) 103.8693
H(34) C(23) C(24) 112.5238
H(35) C(23) C(24) 113.2457
C(23) C(24) H(36) 104.9585
C(23) C(24) H(37) 107.2746
H(35) C(23) H(34) 103.7795
H(36) C(24) C(25) 110.7019
C(24) C(25) H(38) 107.9333
C(24) C(25) H(39) 106.4463
H(37) C(24) C(25) 113.4483
H(37) C(24) H(36) 106.9782
C(25) C(26) H(40) 109.9761
C(25) C(26) H(41) 112.5566
H(38) C(25) C(26) 110.5940
H(39) C(25) C(26) 109.3440
H(39) C(25) H(38) 111.2154
H(41) C(26) H(40) 109.9114
C(27) C(28) H(44) 108.6770
H(42) C(27) C(28) 108.1633
C(27) C(28) H(43) 110.3209
C(27) C(32) H(52) 105.8854
H(42) C(27) C(32) 108.5618
C(27) C(32) H(51) 109.3295
H(44) C(28) C(29) 111.3498
H(43) C(28) C(29) 111.9605
C(28) C(29) H(45) 106.0344
C(28) C(29) H(46) 105.0234
H(44) C(28) H(43) 103.9926
C(29) C(30) H(47) 107.5381
H(45) C(29) C(30) 111.5033
H(46) C(29) C(30) 110.2482
C(29) C(30) H(48) 109.8334
H(46) C(29) H(45) 111.3730
H(47) C(30) C(31) 108.4336
C(30) C(31) H(49) 109.6166
C(30) C(31) H(50) 109.2621
H(48) C(30) C(31) 111.2228
H(48) C(30) H(47) 109.4777
C(31) C(32) H(52) 111.3285
C(31) C(32) H(51) 113.9461
H(49) C(31) C(32) 106.3411
H(50) C(31) C(32) 105.6742
H(50) C(31) H(49) 113.9923
H(52) C(32) H(51) 104.7112

loop_
_geom_bond_atom_site_label_1
_geom_bond_atom_site_label_2
_geom_bond_distance
N(I1) P(1) 2.173(7)
N(I1) O(1) 2.000(7)
N(I1) O(2) 2.004(9)
N(I1) C(1) 1.924(8)
S(1) O(2) 1.46(1)
S(1) O(3) 1.423(7)
S(1) O(4) 1.439(6)
S(1) C(14) 1.85(1)
P(1) C(15) 1.867(5)
P(1) C(21) 1.84(1)
P(1) C(27) 1.86(1)
S(I1) O(1) 1.67(1)
S(I1) C(11) 1.87(1)
S(I1) C(12) 1.85(1)
S(I1) C(13) 1.811(6)
F(1) C(14) 1.33(1)
F(2) C(14) 1.322(9)
F(3) C(14) 1.316(9)
O(1) C(3) 1.458(6)
C(1) C(2) 1.527(6)
C(2) C(3) 1.55(1)
C(2) C(4) 1.56(1)
C(3) C(10) 1.53(1)
C(4) C(5) 1.49(1)
C(5) C(6) 1.40(1)
C(5) C(10) 1.41(1)
C(6) C(7) 1.37(1)
C(7) C(8) 1.35(1)
C(8) C(9) 1.43(1)
C(9) C(10) 1.39(1)
C(15) C(16) 1.54(1)
C(15) C(20) 1.510(8)
C(16) C(17) 1.548(8)
C(17) C(18) 1.498(9)
C(18) C(19) 1.48(1)
C(19) C(20) 1.524(8)
C(21) C(22) 1.55(1)
C(21) C(26) 1.543(9)
C(22) C(23) 1.52(1)
C(23) C(24) 1.51(1)
C(24) C(25) 1.53(1)
C(25) C(26) 1.55(1)
C(27) C(28) 1.54(1)
C(27) C(32) 1.534(7)
C(28) C(29) 1.53(1)
C(29) C(30) 1.506(9)
C(30) C(29) 1.506(9)
C(30) C(31) 1.51(1)
C(31) C(30) 1.51(1)
C(31) C(32) 1.52(1)
C(1) H(1) 0.8997
C(1) H(2) 0.9938
C(2) H(3) 1.0014
C(3) H(4) 0.9983
C(4) H(5) 0.9172
C(4) H(6) 0.9770
C(6) H(7) 0.9267
C(7) H(8) 0.9322
C(8) H(9) 0.9630
C(9) H(10) 1.0126
C(11) H(11) 0.9731
C(11) H(12) 0.9819
C(11) H(13) 0.9335
C(12) H(14) 0.9490
C(12) H(15) 0.9916
C(12) H(16) 0.9558
C(13) H(17) 0.9645
C(13) H(18) 0.9960
C(13) H(19) 0.9494
C(15) H(20) 0.9798
C(16) H(21) 1.0054
C(16) H(22) 0.9573
C(17) H(23) 0.9883
C(17) H(24) 0.9892
C(18) H(25) 0.9430
C(18) H(26) 0.9890
C(19) H(27) 0.9685
C(19) H(28) 0.9094
C(20) H(29) 0.9334
C(20) H(30) 0.9284
C(21) H(31) 0.9402
C(22) H(32) 0.9935
C(22) H(33) 0.9768
C(23) H(34) 0.9648
C(23) H(35) 1.0064
C(24) H(36) 0.9828
C(24) H(37) 0.9471
C(25) H(38) 0.9288
C(25) H(39) 0.9510
C(26) H(40) 0.9763
C(26) H(41) 0.9180
C(27) H(42) 0.9311
C(28) H(43) 0.9738
C(28) H(44) 0.9948
C(29) H(45) 0.9085
C(29) H(46) 0.9691
C(30) H(47) 1.0001
C(30) H(48) 0.8983
C(31) H(49) 0.9365
C(31) H(50) 0.9131
C(32) H(51) 0.9468
C(32) H(52) 1.0116
H(47) C(30) 1.0001
H(48) C(30) 0.8983

loop_
_geom_contact_atom_site_label_1
_geom_contact_atom_site_label_2
_geom_contact_distance
_geom_contact_site_symmetry_2
N(I1) S(1) 3.344(9) .
N(I1) S(I1) 3.332(9) .
N(I1) C(2) 2.842(5) .
N(I1) C(3) 2.734(5) .
N(I1) C(9) 3.568(9) .
N(I1) C(10) 3.046(7) .
N(I1) C(13) 3.55(1) .
N(I1) C(15) 3.297(4) .
N(I1) C(21) 3.39(1) .
N(I1) C(27) 3.365(9) .
S(1) F(1) 2.60(1) .
S(1) F(2) 2.611(9) .
S(1) F(3) 2.64(1) .
S(1) O(1) 3.539(7) .
P(1) O(2) 3.06(1) .
P(1) C(1) 2.994(6) .
P(1) C(16) 2.841(7) .
P(1) C(20) 2.912(5) .
P(1) C(22) 2.86(1) .
P(1) C(26) 2.88(1) .
P(1) C(28) 2.82(1) .
P(1) C(32) 2.869(9) .
S(I1) C(2) 3.582(9) .
S(I1) C(3) 2.689(9) .
F(1) F(2) 2.14(1) .
F(1) F(3) 2.162(9) .
F(1) O(3) 2.94(1) .
F(1) O(4) 2.98(1) .
F(2) F(3) 2.150(6) .
F(2) O(2) 2.93(1) .
F(2) O(4) 2.92(1) .
F(2) C(23) 3.309(9) 56404
F(2) C(24) 3.49(1) 56404
F(3) O(2) 2.91(1) .
F(3) O(3) 3.00(1) .
F(3) C(8) 3.371(7) .
F(3) C(9) 3.387(7) .
O(1) O(2) 2.832(7) .
O(1) O(3) 3.29(1) .
O(1) C(1) 2.60(1) .
O(1) C(2) 2.446(9) .
O(1) C(5) 3.542(9) .
O(1) C(9) 3.05(1) .
O(1) C(10) 2.449(9) .
O(1) C(11) 2.90(1) .
O(1) C(12) 2.88(1) .
O(1) C(13) 2.806(9) .
O(2) O(3) 2.42(1) .
O(2) O(4) 2.423(8) .
O(2) C(9) 3.505(6) .
O(2) C(14) 2.55(1) .
O(2) C(15) 3.088(8) .
O(2) C(16) 3.536(9) .
O(2) C(28) 3.52(1) .
O(3) O(4) 2.439(5) .
O(3) C(4) 3.48(1) 56402
O(3) C(9) 3.551(8) .
O(3) C(12) 3.44(1) .
O(3) C(14) 2.59(1) .
O(4) C(14) 2.61(1) .
O(4) C(17) 3.57(1) .
O(4) C(20) 3.46(1) 46404
C(1) C(3) 2.50(1) .
C(1) C(4) 2.574(8) .
C(1) C(5) 3.21(1) .
C(1) C(10) 3.16(1) .
C(1) C(21) 3.248(7) .
C(1) C(22) 3.499(8) .
C(2) C(5) 2.42(1) .
C(2) C(10) 2.41(1) .
C(2) C(11) 3.54(1) .
C(3) C(4) 2.43(1) .
C(3) C(5) 2.40(1) .
C(3) C(9) 2.64(1) .
C(3) C(11) 3.26(1) .
C(3) C(12) 3.50(1) .
C(4) O(3) 3.48(1) 56502
C(4) C(6) 2.63(1) .
C(4) C(10) 2.37(1) .
C(5) C(7) 2.40(1) .
C(5) C(8) 2.76(1) .
C(5) C(9) 2.43(1) .
C(6) C(8) 2.36(1) .
C(6) C(9) 2.81(1) .
C(6) C(10) 2.43(1) .
C(7) C(9) 2.44(1) .
C(7) C(10) 2.78(1) .
C(8) C(10) 2.40(1) .
C(8) C(32) 3.54(1) 56402
C(11) C(12) 3.02(1) .
C(11) C(13) 2.984(9) .
C(12) C(13) 3.05(1) .
C(15) C(17) 2.528(8) .
C(15) C(18) 2.941(5) .
C(15) C(19) 2.492(7) .
C(15) C(21) 3.05(1) .
C(15) C(26) 3.54(1) .
C(15) C(27) 2.923(8) .
C(15) C(28) 3.38(1) .
C(16) C(18) 2.538(7) .
C(16) C(19) 2.93(1) .
C(16) C(20) 2.52(1) .
C(16) C(21) 3.519(9) .
C(16) C(22) 3.46(1) .
C(17) C(19) 2.46(1) .
C(17) C(20) 2.92(1) .
C(18) C(20) 2.509(8) .
C(20) O(4) 3.46(1) 56504
C(20) C(26) 3.55(1) .
C(20) C(27) 3.245(6) .
C(21) C(23) 2.53(1) .
C(21) C(24) 2.94(1) .
C(21) C(25) 2.52(1) .
C(21) C(27) 2.93(1) .
C(21) C(32) 3.31(1) .
C(22) C(24) 2.49(1) .
C(22) C(25) 2.94(1) .
C(22) C(26) 2.51(1) .
C(23) F(2) 3.309(9) 46504
C(23) C(25) 2.53(1) .
C(23) C(26) 2.97(1) .
C(24) F(2) 3.49(1) 46504
C(24) C(26) 2.53(1) .
C(26) C(27) 3.35(1) .
C(27) C(29) 2.52(1) .
C(27) C(30) 2.97(1) .
C(27) C(31) 2.52(1) .
C(28) C(30) 2.52(1) .
C(28) C(31) 2.93(1) .
C(28) C(32) 2.50(1) .
C(29) C(31) 2.48(1) .
C(29) C(32) 2.91(1) .
C(30) C(27) 2.97(1) .
C(30) C(28) 2.52(1) .
C(30) C(32) 2.51(1) .
C(32) C(8) 3.54(1) 56502
C(32) C(30) 2.51(1) .
N(I1) H(1) 2.3876 .
N(I1) H(2) 2.4221 .
N(I1) H(3) 3.5704 .
N(I1) H(17) 3.3030 .
N(I1) H(19) 3.5410 .
N(I1) H(20) 3.2011 .
N(I1) H(21) 3.2193 .
N(I1) H(31) 3.4603 .
N(I1) H(32) 3.2208 .
N(I1) H(44) 3.1426 .
N(I1) H(52) 3.4732 .
S(1) H(10) 3.3655 .
S(1) H(19) 2.9884 .
S(1) H(20) 3.2269 .
S(1) H(30) 3.5995 46404
P(1) H(1) 2.8235 .
P(1) H(2) 3.3196 .
P(1) H(20) 2.3193 .
P(1) H(21) 2.9428 .
P(1) H(22) 3.0973 .
P(1) H(29) 3.1347 .
P(1) H(30) 3.0060 .
P(1) H(31) 2.2763 .
P(1) H(32) 2.9482 .
P(1) H(33) 3.1565 .
P(1) H(40) 3.1022 .
P(1) H(41) 2.9147 .
P(1) H(42) 2.2743 .
P(1) H(43) 2.9021 .
P(1) H(44) 2.9776 .
P(1) H(51) 2.9413 .
P(1) H(52) 3.0026 .
S(I1) H(3) 3.5956 .
S(I1) H(4) 2.6454 .
S(I1) H(11) 2.3823 .
S(I1) H(12) 2.4194 .
S(I1) H(13) 2.3891 .
S(I1) H(14) 2.3712 .
S(I1) H(15) 2.4010 .
S(I1) H(16) 2.3702 .
S(I1) H(17) 2.3450 .
S(I1) H(18) 2.3828 .
S(I1) H(19) 2.3520 .
F(1) H(6) 3.1669 56402
F(1) H(33) 3.5097 56404
F(1) H(37) 3.2340 55401
F(1) H(38) 3.0556 55401
F(1) H(45) 3.0945 46404
F(2) H(20) 2.9247 .
F(2) H(27) 3.3094 .
F(2) H(33) 3.0937 56404
F(2) H(35) 2.6703 56404
F(2) H(36) 2.8238 56404
F(2) H(43) 2.9165 .
F(3) H(5) 3.2295 56402
F(3) H(6) 3.2482 56402
F(3) H(9) 2.9492 .
F(3) H(10) 3.0986 .
F(3) H(43) 3.3427 .
F(3) H(44) 3.2649 .
O(1) H(1) 3.3998 .
O(1) H(2) 2.9360 .
O(1) H(3) 2.8960 .
O(1) H(4) 2.0047 .
O(1) H(10) 2.8861 .
O(1) H(11) 3.0963 .
O(1) H(13) 3.1051 .
O(1) H(14) 3.0949 .
O(1) H(16) 3.0882 .
O(1) H(17) 3.0163 .
O(1) H(19) 3.0200 .
O(2) H(10) 3.2331 .
O(2) H(19) 3.1463 .
O(2) H(20) 2.4224 .
O(2) H(21) 3.0924 .
O(2) H(43) 3.1439 .
O(2) H(44) 3.0660 .
O(3) H(3) 3.2443 56402
O(3) H(5) 3.4089 56402
O(3) H(6) 2.9124 56402
O(3) H(10) 2.6799 .
O(3) H(14) 2.6969 .
O(3) H(19) 3.0337 .
O(3) H(28) 3.1131 46404
O(3) H(29) 3.5589 46404
O(3) H(30) 3.3439 46404
O(4) H(19) 2.8500 .
O(4) H(20) 3.2337 .
O(4) H(21) 3.3006 .
O(4) H(23) 2.7414 .
O(4) H(29) 3.2159 46404
O(4) H(30) 2.8820 46404
O(4) H(41) 2.9845 46404
O(4) H(42) 2.7428 46404
O(4) H(45) 3.5298 46404
O(4) H(50) 3.3719 46404
C(1) H(3) 2.1027 .
C(1) H(4) 3.3269 .
C(1) H(5) 2.6051 .
C(1) H(6) 3.3619 .
C(1) H(10) 3.3821 56502
C(1) H(11) 3.5145 .
C(1) H(31) 2.8224 .
C(1) H(32) 2.9173 .
C(1) H(52) 3.1754 .
C(2) H(1) 2.0175 .
C(2) H(2) 2.0703 .
C(2) H(4) 2.1460 .
C(2) H(5) 2.0648 .
C(2) H(6) 2.0995 .
C(2) H(10) 3.3666 56502
C(2) H(11) 3.3626 .
C(2) H(13) 3.2829 .
C(2) H(14) 3.5432 56502
C(3) H(1) 3.1542 .
C(3) H(2) 3.0638 .
C(3) H(3) 2.0851 .
C(3) H(5) 3.1952 .
C(3) H(6) 2.8400 .
C(3) H(10) 2.8563 .
C(3) H(11) 3.4760 .
C(3) H(13) 3.0349 .
C(3) H(16) 3.2942 .
C(3) H(34) 3.1656 56402
C(4) H(1) 2.5339 .
C(4) H(2) 3.3153 .
C(4) H(3) 2.1601 .
C(4) H(4) 2.9254 .
C(4) H(7) 2.8073 .
C(4) H(9) 3.4478 56502
C(4) H(10) 3.0076 56502
C(4) H(39) 3.5175 56402
C(4) H(52) 3.3618 .
C(5) H(1) 3.2136 .
C(5) H(3) 3.2484 .
C(5) H(4) 2.9827 .
C(5) H(5) 2.0244 .
C(5) H(6) 2.0522 .
C(5) H(7) 1.9963 .
C(5) H(8) 3.2448 .
C(5) H(10) 3.3337 .
C(5) H(39) 3.1886 56402
C(5) H(52) 3.2061 .
C(6) H(5) 2.8416 .
C(6) H(6) 3.0424 .
C(6) H(8) 2.0042 .
C(6) H(9) 3.2390 .
C(6) H(24) 3.1254 54503
C(6) H(25) 3.2216 54503
C(6) H(26) 3.3939 54503
C(6) H(39) 3.4098 56402
C(6) H(47) 3.1329 .
C(6) H(52) 3.2771 .
C(7) H(7) 2.0316 .
C(7) H(9) 2.0257 .
C(7) H(10) 3.3670 .
C(7) H(12) 2.9460 65501
C(7) H(24) 3.4453 54503
C(7) H(25) 3.0048 54503
C(7) H(44) 3.4333 .
C(7) H(47) 3.0918 .
C(7) H(49) 3.3071 56402
C(7) H(51) 3.1490 56402
C(8) H(5) 3.0691 56402
C(8) H(7) 3.2136 .
C(8) H(8) 1.9846 .
C(8) H(10) 2.1730 .
C(8) H(44) 3.3219 .
C(8) H(49) 3.3988 56402
C(8) H(51) 3.0063 56402
C(8) H(52) 3.3236 56402
C(9) H(1) 3.2403 56402
C(9) H(4) 3.0845 .
C(9) H(5) 2.9243 56402
C(9) H(8) 3.2750 .
C(9) H(9) 2.0553 .
C(9) H(44) 3.4699 .
C(10) H(1) 3.4993 .
C(10) H(3) 3.2283 .
C(10) H(4) 2.1386 .
C(10) H(5) 3.0772 .
C(10) H(6) 2.8932 .
C(10) H(7) 3.2400 .
C(10) H(9) 3.2580 .
C(10) H(10) 2.0711 .
C(10) H(34) 3.4664 56402
C(11) H(2) 3.5803 .
C(11) H(3) 3.0341 .
C(11) H(4) 2.9559 .
C(11) H(8) 2.9722 45501
C(11) H(15) 3.2003 .
C(11) H(16) 3.1779 .
C(11) H(17) 3.1266 .
C(11) H(18) 3.1905 .
C(11) H(25) 3.1686 44503
C(11) H(47) 3.4504 45501
C(11) H(48) 3.5632 45501
C(12) H(3) 3.4011 56402
C(12) H(4) 3.0684 .
C(12) H(11) 3.5610 56402
C(12) H(12) 3.2240 .
C(12) H(13) 3.1991 .
C(12) H(18) 3.2706 .
C(12) H(19) 3.2666 .
C(12) H(28) 3.4012 46404
C(12) H(48) 3.5595 46402
C(13) H(11) 3.1056 .
C(13) H(12) 3.1904 .
C(13) H(14) 3.2422 .
C(13) H(15) 3.2749 .
C(13) H(21) 3.5795 .
C(13) H(29) 3.3438 46404
C(13) H(40) 3.1606 46404
C(13) H(46) 3.3627 45501
C(14) H(6) 3.5511 56402
C(14) H(20) 3.5848 .
C(14) H(43) 3.5305 .
C(15) H(21) 2.1328 .
C(15) H(22) 2.1024 .
C(15) H(23) 2.7633 .
C(15) H(24) 3.3950 .
C(15) H(26) 3.2468 .
C(15) H(27) 2.6747 .
C(15) H(28) 3.2908 .
C(15) H(29) 2.0151 .
C(15) H(30) 2.0095 .
C(15) H(33) 3.4375 .
C(15) H(40) 3.2138 .
C(15) H(42) 2.8895 .
C(15) H(43) 2.8994 .
C(16) H(20) 1.9701 .
C(16) H(23) 2.0923 .
C(16) H(24) 2.1191 .
C(16) H(25) 3.3374 .
C(16) H(26) 2.6875 .
C(16) H(27) 3.1970 .
C(16) H(29) 2.7021 .
C(16) H(30) 3.3059 .
C(16) H(32) 3.5252 .
C(16) H(33) 2.9078 .
C(16) H(40) 3.5602 .
C(17) H(7) 3.3660 45503
C(17) H(20) 2.5710 .
C(17) H(21) 2.0996 .
C(17) H(22) 2.0641 .
C(17) H(25) 2.0082 .
C(17) H(26) 1.9752 .
C(17) H(27) 2.6002 .
C(17) H(28) 3.2219 .
C(17) H(29) 3.2236 .
C(17) H(41) 3.4193 46404
C(17) H(50) 3.5108 46404
C(18) H(7) 3.1015 45503
C(18) H(8) 3.2193 45503
C(18) H(13) 3.3118 55503
C(18) H(20) 3.1039 .
C(18) H(21) 3.3839 .
C(18) H(22) 2.7958 .
C(18) H(23) 2.0327 .
C(18) H(24) 2.0802 .
C(18) H(27) 1.9497 .
C(18) H(28) 1.9489 .
C(18) H(29) 2.7031 .
C(18) H(30) 3.2773 .
C(19) H(13) 3.3841 55503
C(19) H(14) 3.4289 56504
C(19) H(20) 2.5880 .
C(19) H(22) 3.3164 .
C(19) H(23) 2.6972 .
C(19) H(24) 3.3288 .
C(19) H(25) 2.0703 .
C(19) H(26) 2.0525 .
C(19) H(29) 2.0226 .
C(19) H(30) 2.0099 .
C(19) H(37) 3.5342 56404
C(20) H(19) 3.5195 56504
C(20) H(20) 2.0210 .
C(20) H(21) 3.3972 .
C(20) H(22) 2.7945 .
C(20) H(23) 3.2859 .
C(20) H(25) 3.3543 .
C(20) H(26) 2.7224 .
C(20) H(27) 2.0635 .
C(20) H(28) 2.0488 .
C(20) H(40) 3.0525 .
C(20) H(41) 3.4143 .
C(20) H(42) 2.7722 .
C(20) H(43) 3.1681 .
C(21) H(1) 2.8788 .
C(21) H(2) 3.1655 .
C(21) H(22) 3.2347 .
C(21) H(29) 3.4372 .
C(21) H(32) 2.1321 .
C(21) H(33) 2.1196 .
C(21) H(34) 2.7278 .
C(21) H(35) 3.3900 .
C(21) H(36) 3.2912 .
C(21) H(38) 3.3320 .
C(21) H(39) 2.7066 .
C(21) H(40) 2.0491 .
C(21) H(41) 2.0236 .
C(21) H(42) 3.0325 .
C(21) H(51) 2.8205 .
C(22) H(1) 3.4404 .
C(22) H(2) 2.9770 .
C(22) H(21) 3.3978 .
C(22) H(22) 2.9404 .
C(22) H(31) 1.9794 .
C(22) H(34) 2.0371 .
C(22) H(35) 2.0761 .
C(22) H(36) 2.6653 .
C(22) H(37) 3.2892 .
C(22) H(39) 3.2544 .
C(22) H(40) 2.6542 .
C(22) H(41) 3.2976 .
C(23) H(4) 3.2373 56502
C(23) H(27) 3.4766 46504
C(23) H(31) 2.5599 .
C(23) H(32) 2.0827 .
C(23) H(33) 2.0459 .
C(23) H(36) 1.9997 .
C(23) H(37) 2.0032 .
C(23) H(38) 3.3022 .
C(23) H(39) 2.7139 .
C(23) H(40) 3.2514 .
C(24) H(31) 3.0865 .
C(24) H(32) 3.3473 .
C(24) H(33) 2.6974 .
C(24) H(34) 2.0768 .
C(24) H(35) 2.1162 .
C(24) H(38) 2.0159 .
C(24) H(39) 2.0135 .
C(24) H(40) 2.7415 .
C(24) H(41) 3.3393 .
C(25) H(24) 3.1080 56504
C(25) H(31) 2.6052 .
C(25) H(33) 3.2619 .
C(25) H(34) 2.8036 .
C(25) H(35) 3.4155 .
C(25) H(36) 2.0867 .
C(25) H(37) 2.0917 .
C(25) H(40) 2.0911 .
C(25) H(41) 2.0783 .
C(26) H(18) 3.5799 56504
C(26) H(19) 3.3552 56504
C(26) H(24) 3.4243 56504
C(26) H(29) 2.9701 .
C(26) H(31) 2.0334 .
C(26) H(32) 3.3938 .
C(26) H(33) 2.7291 .
C(26) H(34) 3.3370 .
C(26) H(36) 2.7667 .
C(26) H(37) 3.3752 .
C(26) H(38) 2.0642 .
C(26) H(39) 2.0655 .
C(26) H(42) 3.0154 .
C(26) H(51) 3.1311 .
C(27) H(1) 3.4525 .
C(27) H(20) 3.1530 .
C(27) H(29) 3.5536 .
C(27) H(30) 2.7814 .
C(27) H(31) 3.0386 .
C(27) H(41) 2.8469 .
C(27) H(43) 2.0898 .
C(27) H(44) 2.0852 .
C(27) H(45) 2.6694 .
C(27) H(46) 3.3190 .
C(27) H(47) 3.2946 .
C(27) H(49) 3.2995 .
C(27) H(50) 2.6491 .
C(27) H(51) 2.0517 .
C(27) H(52) 2.0553 .
C(28) H(20) 3.1475 .
C(28) H(30) 3.0783 .
C(28) H(42) 2.0342 .
C(28) H(45) 1.9796 .
C(28) H(46) 2.0082 .
C(28) H(47) 2.7136 .
C(28) H(48) 3.2882 .
C(28) H(50) 3.1969 .
C(28) H(51) 3.3224 .
C(28) H(52) 2.6789 .
C(29) H(36) 3.5932 56404
C(29) H(42) 2.6811 .
C(29) H(43) 2.0945 .
C(29) H(44) 2.1029 .
C(29) H(47) 2.0438 .
C(29) H(48) 1.9985 .
C(29) H(49) 3.2807 .
C(29) H(50) 2.6516 .
C(29) H(52) 3.2432 .
C(30) H(11) 3.1987 65501
C(30) H(15) 3.4965 66502
C(30) H(42) 3.2384 .
C(30) H(43) 3.3678 .
C(30) H(44) 2.7767 .
C(30) H(45) 2.0242 .
C(30) H(46) 2.0538 .
C(30) H(49) 2.0287 .
C(30) H(50) 2.0081 .
C(30) H(51) 3.3537 .
C(30) H(52) 2.7540 .
C(31) H(8) 3.5232 56502
C(31) H(23) 3.4793 56504
C(31) H(42) 2.6875 .
C(31) H(44) 3.2896 .
C(31) H(45) 2.6895 .
C(31) H(46) 3.3154 .
C(31) H(47) 2.0602 .
C(31) H(48) 2.0194 .
C(31) H(51) 2.0929 .
C(31) H(52) 2.1112 .
C(32) H(1) 3.0824 .
C(32) H(9) 3.3265 56502
C(32) H(31) 2.9719 .
C(32) H(41) 3.1599 .
C(32) H(42) 2.0316 .
C(32) H(43) 3.3531 .
C(32) H(44) 2.7261 .
C(32) H(45) 3.2155 .
C(32) H(47) 2.7189 .
C(32) H(48) 3.2925 .
C(32) H(49) 1.9983 .
C(32) H(50) 1.9745 .
H(1) C(9) 3.2403 56502
H(3) O(3) 3.2443 56502
H(3) C(12) 3.4011 56502
H(4) C(23) 3.2373 56402
H(5) F(3) 3.2295 56502
H(5) O(3) 3.4089 56502
H(5) C(8) 3.0691 56502
H(5) C(9) 2.9243 56502
H(6) F(1) 3.1669 56502
H(6) F(3) 3.2482 56502
H(6) O(3) 2.9124 56502
H(6) C(14) 3.5511 56502
H(7) C(17) 3.3660 54503
H(7) C(18) 3.1015 54503
H(8) C(11) 2.9722 65501
H(8) C(18) 3.2193 54503
H(8) C(31) 3.5232 56402
H(9) C(4) 3.4478 56402
H(9) C(32) 3.3265 56402
H(10) C(1) 3.3821 56402
H(10) C(2) 3.3666 56402
H(10) C(4) 3.0076 56402
H(11) C(12) 3.5610 56502
H(11) C(30) 3.1987 45501
H(12) C(7) 2.9460 45501
H(13) C(18) 3.3118 44503
H(13) C(19) 3.3841 44503
H(14) C(2) 3.5432 56402
H(14) C(19) 3.4289 46404
H(15) C(30) 3.4965 46402
H(18) C(26) 3.5799 46404
H(19) C(20) 3.5195 46404
H(19) C(26) 3.3552 46404
H(23) C(31) 3.4793 46404
H(24) C(6) 3.1254 45503
H(24) C(7) 3.4453 45503
H(24) C(25) 3.1080 46404
H(24) C(26) 3.4243 46404
H(25) C(6) 3.2216 45503
H(25) C(7) 3.0048 45503
H(25) C(11) 3.1686 55503
H(26) C(6) 3.3939 45503
H(27) C(23) 3.4766 56404
H(28) O(3) 3.1131 56504
H(28) C(12) 3.4012 56504
H(29) O(3) 3.5589 56504
H(29) O(4) 3.2159 56504
H(29) C(13) 3.3438 56504
H(30) S(1) 3.5995 56504
H(30) O(3) 3.3439 56504
H(30) O(4) 2.8820 56504
H(33) F(1) 3.5097 46504
H(33) F(2) 3.0937 46504
H(34) C(3) 3.1656 56502
H(34) C(10) 3.4664 56502
H(35) F(2) 2.6703 46504
H(36) F(2) 2.8238 46504
H(36) C(29) 3.5932 46504
H(37) F(1) 3.2340 55601
H(37) C(19) 3.5342 46504
H(38) F(1) 3.0556 55601
H(39) C(4) 3.5175 56502
H(39) C(5) 3.1886 56502
H(39) C(6) 3.4098 56502
H(40) C(13) 3.1606 56504
H(41) O(4) 2.9845 56504
H(41) C(17) 3.4193 56504
H(42) O(4) 2.7428 56504
H(42) C(30) 3.2384 .
H(43) C(30) 3.3678 .
H(44) C(30) 2.7767 .
H(45) F(1) 3.0945 56504
H(45) O(4) 3.5298 56504
H(45) C(30) 2.0242 .
H(46) C(13) 3.3627 65501
H(46) C(30) 2.0538 .
H(47) C(11) 3.4504 65501
H(48) C(11) 3.5632 65501
H(48) C(12) 3.5595 66502
H(49) C(7) 3.3071 56502
H(49) C(8) 3.3988 56502
H(49) C(30) 2.0287 .
H(50) O(4) 3.3719 56504
H(50) C(17) 3.5108 56504
H(50) C(30) 2.0081 .
H(51) C(7) 3.1490 56502
H(51) C(8) 3.0063 56502
H(51) C(30) 3.3537 .
H(52) C(8) 3.3236 56502
H(52) C(30) 2.7540 .

loop_
_geom_torsion_atom_site_label_1
_geom_torsion_atom_site_label_2
_geom_torsion_atom_site_label_3
_geom_torsion_atom_site_label_4
_geom_torsion
O(2) N(I1) P(1) C(15) 29.7(5)
O(2) N(I1) P(1) C(21) 155.3(4)
O(2) N(I1) P(1) C(27) -84.5(4)
C(1) N(I1) P(1) C(15) -157.8(5)
C(1) N(I1) P(1) C(21) -32.2(5)
C(1) N(I1) P(1) C(27) 88.0(5)
O(2) N(I1) O(1) S(I1) -86.2(7)
O(2) N(I1) O(1) C(3) 126.6(6)
C(1) N(I1) O(1) S(I1) 101.9(6)
C(1) N(I1) O(1) C(3) -45.3(6)
P(1) N(I1) O(2) S(1) -152.0(8)
O(1) N(I1) O(2) S(1) 23.6(9)
C(1) N(I1) O(2) S(1) 72(2)
P(1) N(I1) C(1) C(2) -154.2(6)
O(1) N(I1) C(1) C(2) 30.7(6)
O(2) N(I1) C(1) C(2) -18(2)
O(3) S(1) O(2) N(I1) -41(1)
O(4) S(1) O(2) N(I1) 96.5(7)
C(14) S(1) O(2) N(I1) -152.4(8)
O(2) S(1) C(14) F(1) 179.3(4)
O(2) S(1) C(14) F(2) -63.5(5)
O(2) S(1) C(14) F(3) 57.9(6)
O(3) S(1) C(14) F(1) 60.5(5)
O(3) S(1) C(14) F(2) 177.6(5)
O(3) S(1) C(14) F(3) -60.9(7)
O(4) S(1) C(14) F(1) -62.7(6)
O(4) S(1) C(14) F(2) 54.4(7)
O(4) S(1) C(14) F(3) 175.9(6)
N(I1) P(1) C(15) C(16) 66.2(7)
N(I1) P(1) C(15) C(20) -161.0(6)
C(21) P(1) C(15) C(16) -61.8(7)
C(21) P(1) C(15) C(20) 70.9(8)
C(27) P(1) C(15) C(16) -173.5(5)
C(27) P(1) C(15) C(20) -40.8(8)
N(I1) P(1) C(21) C(22) -52.4(4)
N(I1) P(1) C(21) C(26) 178.7(4)
C(15) P(1) C(21) C(22) 72.3(5)
C(15) P(1) C(21) C(26) -56.7(6)
C(27) P(1) C(21) C(22) -176.9(2)
C(27) P(1) C(21) C(26) 54.1(4)
N(I1) P(1) C(27) C(28) 51.6(4)
N(I1) P(1) C(27) C(32) -73.3(7)
C(15) P(1) C(27) C(28) -66.2(4)
C(15) P(1) C(27) C(32) 168.9(5)
C(21) P(1) C(27) C(28) 177.7(2)
C(21) P(1) C(27) C(32) 52.8(5)
C(11) S(I1) O(1) N(I1) -96.8(5)
C(11) S(I1) O(1) C(3) 46.5(8)
C(12) S(I1) O(1) N(I1) 144.0(5)
C(12) S(I1) O(1) C(3) -72.7(7)
C(13) S(I1) O(1) N(I1) 20.6(8)
C(13) S(I1) O(1) C(3) 163.9(6)
N(I1) O(1) C(3) C(2) 49.3(7)
N(I1) O(1) C(3) C(10) -62.9(7)
S(I1) O(1) C(3) C(2) -102.7(7)
S(I1) O(1) C(3) C(10) 145.1(6)
N(I1) C(1) C(2) C(3) -10.1(8)
N(I1) C(1) C(2) C(4) 103.5(7)
C(1) C(2) C(3) O(1) -26.7(9)
C(1) C(2) C(3) C(10) 90.0(6)
C(4) C(2) C(3) O(1) -146.7(5)
C(4) C(2) C(3) C(10) -30.0(4)
C(1) C(2) C(4) C(5) -87.7(7)
C(3) C(2) C(4) C(5) 29.5(5)
O(1) C(3) C(10) C(5) 136.7(5)
O(1) C(3) C(10) C(9) -42.3(8)
C(2) C(3) C(10) C(5) 20.8(4)
C(2) C(3) C(10) C(9) -158.2(5)
C(2) C(4) C(5) C(6) 160.7(5)
C(2) C(4) C(5) C(10) -17.6(6)
C(4) C(5) C(6) C(7) -177.3(5)
C(10) C(5) C(6) C(7) 0.9(8)
C(4) C(5) C(10) C(3) -2.0(5)
C(4) C(5) C(10) C(9) 177.1(4)
C(6) C(5) C(10) C(3) 179.5(4)
C(6) C(5) C(10) C(9) -1.4(7)
C(5) C(6) C(7) C(8) 0.6(9)
C(6) C(7) C(8) C(9) -1.6(9)
C(7) C(8) C(9) C(10) 1.1(8)
C(8) C(9) C(10) C(3) 179.4(4)
C(8) C(9) C(10) C(5) 0.5(7)
P(1) C(15) C(16) C(17) -169.2(5)
C(20) C(15) C(16) C(17) 54.5(8)
P(1) C(15) C(20) C(19) 170.8(6)
C(16) C(15) C(20) C(19) -55.8(9)
C(15) C(16) C(17) C(18) -53.3(9)
C(16) C(17) C(18) C(19) 53(1)
C(17) C(18) C(19) C(20) -54.7(9)
C(18) C(19) C(20) C(15) 56.2(8)
P(1) C(21) C(22) C(23) 166.7(3)
C(26) C(21) C(22) C(23) -60.6(5)
P(1) C(21) C(26) C(25) -169.1(5)
C(22) C(21) C(26) C(25) 59.0(6)
C(21) C(22) C(23) C(24) 57.8(6)
C(22) C(23) C(24) C(25) -54.5(7)
C(23) C(24) C(25) C(26) 54.0(6)
C(24) C(25) C(26) C(21) -55.9(6)
P(1) C(27) C(28) C(29) 175.1(3)
C(32) C(27) C(28) C(29) -56.7(6)
P(1) C(27) C(32) C(31) -176.7(5)
C(28) C(27) C(32) C(31) 57.0(7)
C(27) C(28) C(29) C(30) 57.2(7)
C(28) C(29) C(30) C(31) -55.6(8)
C(29) C(30) C(31) C(32) 55.2(6)
C(30) C(31) C(32) C(27) -57.1(6)
